data_4332389
loop_
_publ_author_name
'Croizat, Pierre'
'Auvray, Nicolas'
'Braunstein, Pierre'
'Welter, Richard'

_publ_section_title
;
 Comparative Bonding Behavior of Functional Cyclopentadienyl Ligands and
 Boron-Containing Analogues in Heterometallic Complexes and
 Clusters&#x2020;
;
_journal_issue 15
_journal_name_full 'Inorganic Chemistry'
_journal_page_first 5852
_journal_page_last 5866
_journal_paper_doi 10.1021/ic060318d
_journal_volume 45
_journal_year 2006
_chemical_formula_moiety 'C28 H18 Mo2 O6'
_chemical_formula_sum 'C28 H18 Mo2 O6'
_chemical_formula_weight 642.30
_chemical_name_systematic
; 
 ? 
;
_space_group_IT_number 61
_symmetry_cell_setting orthorhombic
_symmetry_space_group_name_Hall '-P 2bc 2ac'
_symmetry_space_group_name_H-M 'P c a b'
_atom_sites_solution_hydrogens geom
_atom_sites_solution_primary direct
_atom_sites_solution_secondary difmap
_audit_creation_method SHELXL-97
_cell_angle_alpha 90.00
_cell_angle_beta 90.00
_cell_angle_gamma 90.00
_cell_formula_units_Z 4
_cell_length_a 7.577(5)
_cell_length_b 12.608(5)
_cell_length_c 25.024(5)
_cell_measurement_reflns_used 16969
_cell_measurement_temperature 173(2)
_cell_measurement_theta_max 27.485
_cell_measurement_theta_min 1.018
_cell_volume 2390.6(19)
_computing_cell_refinement 'Denzo (Nonius B.V., 1998)'
_computing_data_collection 'Collect (Nonius B.V., 1998)'
_computing_data_reduction 'Denzo (Nonius B.V., 1998)'
_computing_molecular_graphics 'PLATON 98 (Spek, 1998)'
_computing_publication_material 'SHELXL-97 (Sheldrick, 1997)'
_computing_structure_refinement 'SHELXL-97 (Sheldrick, 1997)'
_computing_structure_solution 'SHELXS-97 (Sheldrick, 1997)'
_diffrn_ambient_temperature 173(2)
_diffrn_measured_fraction_theta_full 0.999
_diffrn_measured_fraction_theta_max 0.999
_diffrn_measurement_device_type KappaCCD
_diffrn_measurement_method '\p scans'
_diffrn_radiation_monochromator graphite
_diffrn_radiation_source 'fine-focus sealed tube'
_diffrn_radiation_type MoK\a
_diffrn_radiation_wavelength 0.71069
_diffrn_reflns_av_R_equivalents 0.0000
_diffrn_reflns_av_sigmaI/netI 0.0860
_diffrn_reflns_limit_h_max 9
_diffrn_reflns_limit_h_min 0
_diffrn_reflns_limit_k_max 16
_diffrn_reflns_limit_k_min 0
_diffrn_reflns_limit_l_max 32
_diffrn_reflns_limit_l_min 0
_diffrn_reflns_number 2732
_diffrn_reflns_theta_full 27.47
_diffrn_reflns_theta_max 27.47
_diffrn_reflns_theta_min 2.29
_exptl_absorpt_coefficient_mu 1.092
_exptl_absorpt_correction_type none
_exptl_crystal_colour red
_exptl_crystal_density_diffrn 1.785
_exptl_crystal_density_method 'not measured'
_exptl_crystal_description prism
_exptl_crystal_F_000 1272
_exptl_crystal_size_max 0.08
_exptl_crystal_size_mid 0.07
_exptl_crystal_size_min 0.06
_refine_diff_density_max 0.690
_refine_diff_density_min -0.946
_refine_diff_density_rms 0.094
_refine_ls_extinction_method none
_refine_ls_goodness_of_fit_ref 0.872
_refine_ls_hydrogen_treatment constr
_refine_ls_matrix_type full
_refine_ls_number_parameters 163
_refine_ls_number_reflns 2732
_refine_ls_number_restraints 0
_refine_ls_restrained_S_all 0.872
_refine_ls_R_factor_all 0.0507
_refine_ls_R_factor_gt 0.0271
_refine_ls_shift/su_max 0.002
_refine_ls_shift/su_mean 0.000
_refine_ls_structure_factor_coef Fsqd
_refine_ls_weighting_details 'calc w=1/[\s^2^(Fo^2^)+(0.0000P)^2^+0.0000P] where P=(Fo^2^+2Fc^2^)/3'
_refine_ls_weighting_scheme calc
_refine_ls_wR_factor_gt 0.0611
_refine_ls_wR_factor_ref 0.0719
_reflns_number_gt 1771
_reflns_number_total 2732
_reflns_threshold_expression >2sigma(I)
_cod_data_source_file ic060318dsup1.cif
_cod_data_source_block st912
_cod_original_sg_symbol_H-M Pcab
_cod_database_code 4332389

loop_
_symmetry_equiv_pos_as_xyz
'x, y, z'
'-x, -y+1/2, z+1/2'
'x+1/2, -y, -z+1/2'
'-x+1/2, y+1/2, -z'
'-x, -y, -z'
'x, y-1/2, -z-1/2'
'-x-1/2, y, z-1/2'
'x-1/2, -y-1/2, z'

loop_
_atom_site_label
_atom_site_type_symbol
_atom_site_fract_x
_atom_site_fract_y
_atom_site_fract_z
_atom_site_U_iso_or_equiv
_atom_site_adp_type
_atom_site_occupancy
_atom_site_symmetry_multiplicity
_atom_site_calc_flag
Mo Mo 0.51549(3) 0.005953(17) 0.063964(9) 0.01762(9) Uani 1 1 d
O1 O 0.8714(3) 0.08650(18) 0.01569(8) 0.0338(5) Uani 1 1 d
O2 O 0.4589(3) -0.23501(17) 0.03964(9) 0.0413(6) Uani 1 1 d
O3 O 0.8067(3) -0.10048(18) 0.13358(9) 0.0458(6) Uani 1 1 d
C1 C 0.7375(4) 0.0542(2) 0.02980(11) 0.0239(7) Uani 1 1 d
C2 C 0.4836(4) -0.1461(2) 0.04542(11) 0.0262(7) Uani 1 1 d
C3 C 0.6990(4) -0.0622(2) 0.10808(12) 0.0296(7) Uani 1 1 d
C4 C 0.4581(4) 0.1177(2) 0.13483(11) 0.0245(6) Uani 1 1 d
H4 H 0.5508 0.1347 0.1589 0.029 Uiso 1 1 calc
C5 C 0.4140(4) 0.1756(2) 0.08817(12) 0.0275(7) Uani 1 1 d
H5 H 0.4708 0.2380 0.0757 0.033 Uiso 1 1 calc
C6 C 0.2705(4) 0.1238(2) 0.06362(11) 0.0252(7) Uani 1 1 d
H6 H 0.2136 0.1454 0.0316 0.030 Uiso 1 1 calc
C7 C 0.2253(4) 0.0340(2) 0.09490(11) 0.0237(6) Uani 1 1 d
H7 H 0.1335 -0.0150 0.0871 0.028 Uiso 1 1 calc
C8 C 0.3402(4) 0.0293(2) 0.13981(11) 0.0230(6) Uani 1 1 d
C9 C 0.3309(4) -0.0473(2) 0.18456(11) 0.0229(6) Uani 1 1 d
C10 C 0.2415(4) -0.1426(2) 0.17891(11) 0.0322(7) Uani 1 1 d
H10 H 0.1876 -0.1595 0.1457 0.039 Uiso 1 1 calc
C11 C 0.2297(4) -0.2140(3) 0.22121(13) 0.0378(8) Uani 1 1 d
H11 H 0.1678 -0.2790 0.2170 0.045 Uiso 1 1 calc
C12 C 0.3082(5) -0.1899(3) 0.26905(13) 0.0410(9) Uani 1 1 d
H12 H 0.2999 -0.2384 0.2980 0.049 Uiso 1 1 calc
C13 C 0.3991(5) -0.0958(3) 0.27566(12) 0.0408(9) Uani 1 1 d
H13 H 0.4543 -0.0803 0.3088 0.049 Uiso 1 1 calc
C14 C 0.4098(4) -0.0237(3) 0.23361(12) 0.0320(7) Uani 1 1 d
H14 H 0.4708 0.0414 0.2383 0.038 Uiso 1 1 calc

loop_
_atom_site_aniso_label
_atom_site_aniso_U_11
_atom_site_aniso_U_22
_atom_site_aniso_U_33
_atom_site_aniso_U_23
_atom_site_aniso_U_13
_atom_site_aniso_U_12
Mo 0.01845(13) 0.01953(14) 0.01488(14) -0.00051(10) 0.00052(9) 0.00069(10)
O1 0.0241(11) 0.0427(14) 0.0347(12) 0.0011(11) 0.0023(10) -0.0091(11)
O2 0.0588(16) 0.0243(12) 0.0407(13) -0.0027(10) 0.0037(12) -0.0042(11)
O3 0.0423(14) 0.0505(15) 0.0447(14) 0.0092(12) -0.0147(12) 0.0110(12)
C1 0.0277(17) 0.0220(15) 0.0222(16) -0.0023(12) 0.0021(13) 0.0022(13)
C2 0.0271(17) 0.0288(16) 0.0226(16) -0.0020(13) 0.0053(13) 0.0001(13)
C3 0.0324(17) 0.0275(17) 0.0289(17) -0.0007(14) 0.0035(15) 0.0004(14)
C4 0.0285(16) 0.0253(15) 0.0198(15) -0.0082(12) 0.0002(13) 0.0027(13)
C5 0.0344(18) 0.0163(15) 0.0318(17) 0.0005(13) 0.0047(14) 0.0046(13)
C6 0.0248(15) 0.0275(16) 0.0232(16) 0.0016(13) 0.0018(13) 0.0088(12)
C7 0.0174(14) 0.0299(16) 0.0239(16) -0.0025(13) 0.0075(12) 0.0032(12)
C8 0.0255(15) 0.0263(15) 0.0171(14) -0.0017(12) 0.0014(12) 0.0029(12)
C9 0.0215(15) 0.0299(16) 0.0174(15) 0.0015(12) 0.0087(12) 0.0066(12)
C10 0.0363(18) 0.0350(18) 0.0253(17) 0.0008(14) 0.0068(14) 0.0006(15)
C11 0.041(2) 0.0336(18) 0.039(2) 0.0086(15) 0.0154(16) 0.0016(16)
C12 0.044(2) 0.045(2) 0.0343(18) 0.0153(17) 0.0162(17) 0.0181(18)
C13 0.041(2) 0.057(2) 0.0250(17) 0.0034(17) 0.0022(15) 0.0161(18)
C14 0.0305(17) 0.0397(19) 0.0257(17) -0.0033(14) -0.0039(14) 0.0063(14)

loop_
_atom_type_symbol
_atom_type_description
_atom_type_scat_dispersion_real
_atom_type_scat_dispersion_imag
_atom_type_scat_source
C C 0.0033 0.0016 'International Tables Vol C Tables 4.2.6.8 and 6.1.1.4'
H H 0.0000 0.0000 'International Tables Vol C Tables 4.2.6.8 and 6.1.1.4'
O O 0.0106 0.0060 'International Tables Vol C Tables 4.2.6.8 and 6.1.1.4'
Mo Mo -1.6832 0.6857 'International Tables Vol C Tables 4.2.6.8 and 6.1.1.4'

loop_
_geom_angle_atom_site_label_1
_geom_angle_atom_site_label_2
_geom_angle_atom_site_label_3
_geom_angle
_geom_angle_site_symmetry_3
C3 Mo C1 77.10(12) .
C3 Mo C2 78.25(12) .
C1 Mo C2 107.37(12) .
C3 Mo C4 88.21(11) .
C1 Mo C4 107.71(11) .
C2 Mo C4 138.24(11) .
C3 Mo C8 90.06(11) .
C1 Mo C8 142.59(11) .
C2 Mo C8 104.03(11) .
C4 Mo C8 35.97(9) .
C3 Mo C5 118.84(11) .
C1 Mo C5 96.29(11) .
C2 Mo C5 153.83(11) .
C4 Mo C5 35.40(9) .
C8 Mo C5 59.34(10) .
C3 Mo C7 122.62(11) .
C1 Mo C7 152.48(11) .
C2 Mo C7 96.19(11) .
C4 Mo C7 58.67(10) .
C8 Mo C7 35.30(9) .
C5 Mo C7 58.27(10) .
C3 Mo C6 145.55(11) .
C1 Mo C6 117.98(11) .
C2 Mo C6 120.46(11) .
C4 Mo C6 58.25(10) .
C8 Mo C6 58.67(9) .
C5 Mo C6 34.66(10) .
C7 Mo C6 34.86(9) .
C3 Mo Mo 126.07(9) 5_655
C1 Mo Mo 69.31(8) 5_655
C2 Mo Mo 73.34(8) 5_655
C4 Mo Mo 141.33(7) 5_655
C8 Mo Mo 140.72(7) 5_655
C5 Mo Mo 105.97(7) 5_655
C7 Mo Mo 105.43(7) 5_655
C6 Mo Mo 88.20(7) 5_655
O1 C1 Mo 172.1(3) .
O2 C2 Mo 173.4(3) .
O3 C3 Mo 179.1(3) .
C5 C4 C8 109.0(3) .
C5 C4 Mo 74.08(16) .
C8 C4 Mo 73.10(16) .
C5 C4 H4 125.5 .
C8 C4 H4 125.5 .
Mo C4 H4 119.1 .
C6 C5 C4 107.6(3) .
C6 C5 Mo 73.66(16) .
C4 C5 Mo 70.52(15) .
C6 C5 H5 126.2 .
C4 C5 H5 126.2 .
Mo C5 H5 121.4 .
C5 C6 C7 108.4(2) .
C5 C6 Mo 71.68(16) .
C7 C6 Mo 71.78(16) .
C5 C6 H6 125.8 .
C7 C6 H6 125.8 .
Mo C6 H6 122.4 .
C6 C7 C8 108.7(3) .
C6 C7 Mo 73.37(16) .
C8 C7 Mo 71.49(16) .
C6 C7 H7 125.6 .
C8 C7 H7 125.6 .
Mo C7 H7 121.2 .
C7 C8 C4 106.3(3) .
C7 C8 C9 126.5(3) .
C4 C8 C9 127.0(3) .
C7 C8 Mo 73.21(16) .
C4 C8 Mo 70.92(16) .
C9 C8 Mo 124.04(18) .
C10 C9 C14 118.9(3) .
C10 C9 C8 120.8(3) .
C14 C9 C8 120.4(3) .
C9 C10 C11 120.9(3) .
C9 C10 H10 119.5 .
C11 C10 H10 119.5 .
C12 C11 C10 119.5(3) .
C12 C11 H11 120.2 .
C10 C11 H11 120.2 .
C11 C12 C13 120.7(3) .
C11 C12 H12 119.6 .
C13 C12 H12 119.6 .
C12 C13 C14 119.9(3) .
C12 C13 H13 120.0 .
C14 C13 H13 120.0 .
C13 C14 C9 120.0(3) .
C13 C14 H14 120.0 .
C9 C14 H14 120.0 .

loop_
_geom_bond_atom_site_label_1
_geom_bond_atom_site_label_2
_geom_bond_distance
_geom_bond_site_symmetry_2
Mo C3 1.972(3) .
Mo C1 1.983(3) .
Mo C2 1.987(3) .
Mo C4 2.306(3) .
Mo C8 2.335(3) .
Mo C5 2.353(3) .
Mo C7 2.357(3) .
Mo C6 2.378(3) .
Mo Mo 3.2134(8) 5_655
O1 C1 1.149(3) .
O2 C2 1.146(3) .
O3 C3 1.143(3) .
C4 C5 1.417(4) .
C4 C8 1.433(4) .
C4 H4 0.9500 .
C5 C6 1.409(4) .
C5 H5 0.9500 .
C6 C7 1.418(4) .
C6 H6 0.9500 .
C7 C8 1.423(4) .
C7 H7 0.9500 .
C8 C9 1.480(4) .
C9 C10 1.387(4) .
C9 C14 1.397(4) .
C10 C11 1.392(4) .
C10 H10 0.9500 .
C11 C12 1.371(5) .
C11 H11 0.9500 .
C12 C13 1.382(5) .
C12 H12 0.9500 .
C13 C14 1.392(4) .
C13 H13 0.9500 .
C14 H14 0.9500 .
